data_7216799
loop_
_publ_author_name
'Li, Xiang-Ying'
'Lin, Zu-Jin'
'Yang, Yan-Yan'
'Cao, Rong'

_publ_section_title
;
 Synthesis, structures and luminescent properties of lanthanide
 coordination polymers involving biphenyl-3,4&#x2032;,5-tricarboxylate
;
_journal_issue 28
_journal_name_full CrystEngComm
_journal_page_first 6425
_journal_paper_doi 10.1039/c4ce00158c
_journal_volume 16
_journal_year 2014
_chemical_formula_sum 'C39 H47 Ce2 N3 O21'
_chemical_formula_weight 1174.04
_chemical_name_systematic
; 
 ? 
;
_space_group_IT_number 15
_symmetry_cell_setting monoclinic
_symmetry_space_group_name_Hall '-C 2yc'
_symmetry_space_group_name_H-M 'C 1 2/c 1'
_atom_sites_solution_hydrogens geom
_atom_sites_solution_primary direct
_atom_sites_solution_secondary difmap
_audit_creation_method SHELXL-97
_cell_angle_alpha 90.00
_cell_angle_beta 96.709(3)
_cell_angle_gamma 90.00
_cell_formula_units_Z 4
_cell_length_a 24.8443(7)
_cell_length_b 12.8836(4)
_cell_length_c 15.0538(5)
_cell_measurement_reflns_used 4255
_cell_measurement_temperature 293(2)
_cell_measurement_theta_max 29.0831
_cell_measurement_theta_min 2.2972
_cell_volume 4785.5(3)
_computing_cell_refinement
;
CrysAlisPro, Agilent Technologies,
Version 1.171.35.21 (release 20-01-2012 CrysAlis171 .NET)
(compiled Jan 23 2012,18:06:46)
;
_computing_data_collection
;
CrysAlisPro, Agilent Technologies,
Version 1.171.35.21 (release 20-01-2012 CrysAlis171 .NET)
(compiled Jan 23 2012,18:06:46)
;
_computing_data_reduction
;
CrysAlisPro, Agilent Technologies,
Version 1.171.35.21 (release 20-01-2012 CrysAlis171 .NET)
(compiled Jan 23 2012,18:06:46)
;
_computing_structure_refinement 'SHELXL-97 (Sheldrick, 1997)'
_computing_structure_solution 'SHELXS-97 (Sheldrick, 1990)'
_diffrn_ambient_temperature 293(2)
_diffrn_detector_area_resol_mean 16.2083
_diffrn_measured_fraction_theta_full 0.970
_diffrn_measured_fraction_theta_max 0.970
_diffrn_measurement_device_type 'Xcalibur, Eos'
_diffrn_measurement_method '\w scans'
_diffrn_radiation_monochromator graphite
_diffrn_radiation_source 'fine-focus sealed tube'
_diffrn_radiation_type MoK\a
_diffrn_radiation_wavelength 0.71073
_diffrn_reflns_av_R_equivalents 0.0315
_diffrn_reflns_av_sigmaI/netI 0.0450
_diffrn_reflns_limit_h_max 30
_diffrn_reflns_limit_h_min -31
_diffrn_reflns_limit_k_max 16
_diffrn_reflns_limit_k_min -16
_diffrn_reflns_limit_l_max 19
_diffrn_reflns_limit_l_min -18
_diffrn_reflns_number 13297
_diffrn_reflns_theta_full 27.50
_diffrn_reflns_theta_max 27.50
_diffrn_reflns_theta_min 2.72
_exptl_absorpt_coefficient_mu 1.958
_exptl_absorpt_correction_T_max 0.8435
_exptl_absorpt_correction_T_min 0.7712
_exptl_absorpt_correction_type multi-scan
_exptl_absorpt_process_details
;
CrysAlisPro, Agilent Technologies,
Version 1.171.35.21 (release 20-01-2012 CrysAlis171 .NET)
(compiled Jan 23 2012,18:06:46)
Empirical absorption correction using spherical harmonics,
 implemented in SCALE3 ABSPACK scaling algorithm.
;
_exptl_crystal_colour colorless
_exptl_crystal_density_diffrn 1.630
_exptl_crystal_density_method 'not measured'
_exptl_crystal_description block
_exptl_crystal_F_000 2344
_exptl_crystal_size_max 0.14
_exptl_crystal_size_mid 0.13
_exptl_crystal_size_min 0.09
_platon_squeeze_details
;
;
_refine_diff_density_max 0.974
_refine_diff_density_min -0.594
_refine_diff_density_rms 0.123
_refine_ls_extinction_method none
_refine_ls_goodness_of_fit_ref 1.047
_refine_ls_hydrogen_treatment mixed
_refine_ls_matrix_type full
_refine_ls_number_parameters 262
_refine_ls_number_reflns 5328
_refine_ls_number_restraints 25
_refine_ls_restrained_S_all 1.059
_refine_ls_R_factor_all 0.0456
_refine_ls_R_factor_gt 0.0343
_refine_ls_shift/su_max 0.000
_refine_ls_shift/su_mean 0.000
_refine_ls_structure_factor_coef Fsqd
_refine_ls_weighting_details 'calc w=1/[\s^2^(Fo^2^)+(0.0503P)^2^+8.6734P] where P=(Fo^2^+2Fc^2^)/3'
_refine_ls_weighting_scheme calc
_refine_ls_wR_factor_gt 0.0962
_refine_ls_wR_factor_ref 0.1011
_reflns_number_gt 4260
_reflns_number_total 5328
_reflns_threshold_expression >2sigma(I)
_cod_data_source_file c4ce00158c1.cif
_cod_data_source_block 1
_cod_database_code 7216799

loop_
_symmetry_equiv_pos_as_xyz
'x, y, z'
'-x, y, -z+1/2'
'x+1/2, y+1/2, z'
'-x+1/2, y+1/2, -z+1/2'
'-x, -y, -z'
'x, -y, z-1/2'
'-x+1/2, -y+1/2, -z'
'x+1/2, -y+1/2, z-1/2'

loop_
_atom_site_label
_atom_site_type_symbol
_atom_site_fract_x
_atom_site_fract_y
_atom_site_fract_z
_atom_site_U_iso_or_equiv
_atom_site_adp_type
_atom_site_occupancy
_atom_site_symmetry_multiplicity
_atom_site_calc_flag
_atom_site_refinement_flags
Ce1 Ce 0.328806(8) 0.796964(17) 0.033831(15) 0.02430(9) Uani 1 1 d .
O1 O 0.30629(13) 0.7411(3) -0.1215(2) 0.0402(8) Uani 1 1 d .
O2 O 0.22817(13) 0.6557(3) -0.1516(2) 0.0485(9) Uani 1 1 d .
O3 O 0.20203(13) 0.4527(2) -0.4394(2) 0.0442(8) Uani 1 1 d .
O4 O 0.27345(12) 0.3606(2) -0.4633(2) 0.0338(7) Uani 1 1 d .
O5 O 0.59850(14) 0.6679(3) -0.4984(3) 0.0546(10) Uani 1 1 d .
O6 O 0.58481(14) 0.8293(3) -0.4597(3) 0.0519(10) Uani 1 1 d .
O7 O 0.3744(2) 0.9577(4) 0.1101(3) 0.0955(17) Uani 1 1 d .
O8 O 0.3761(2) 0.7321(5) 0.1791(3) 0.0979(18) Uani 1 1 d D
C1 C 0.27550(17) 0.6785(3) -0.1659(3) 0.0312(9) Uani 1 1 d .
C2 C 0.29716(16) 0.6278(3) -0.2451(3) 0.0286(9) Uani 1 1 d .
C3 C 0.26597(16) 0.5601(3) -0.2996(3) 0.0308(9) Uani 1 1 d .
H3 H 0.2302 0.5480 -0.2897 0.037 Uiso 1 1 calc R
C4 C 0.28700(16) 0.5097(3) -0.3689(3) 0.0289(9) Uani 1 1 d .
C5 C 0.25216(17) 0.4361(3) -0.4270(3) 0.0307(9) Uani 1 1 d .
C6 C 0.33989(17) 0.5306(3) -0.3856(3) 0.0325(10) Uani 1 1 d .
H6 H 0.3544 0.4953 -0.4312 0.039 Uiso 1 1 calc R
C7 C 0.37135(16) 0.6036(3) -0.3351(3) 0.0304(9) Uani 1 1 d .
C8 C 0.34965(17) 0.6505(3) -0.2635(3) 0.0332(10) Uani 1 1 d .
H8 H 0.3705 0.6976 -0.2275 0.040 Uiso 1 1 calc R
C9 C 0.42532(16) 0.6360(3) -0.3593(3) 0.0315(9) Uani 1 1 d .
C10 C 0.45978(19) 0.5653(4) -0.3928(4) 0.0450(13) Uani 1 1 d .
H10 H 0.4505 0.4953 -0.3956 0.054 Uiso 1 1 calc R
C11 C 0.50795(19) 0.5972(4) -0.4222(4) 0.0457(13) Uani 1 1 d .
H11 H 0.5308 0.5485 -0.4437 0.055 Uiso 1 1 calc R
C12 C 0.52220(17) 0.7007(3) -0.4200(3) 0.0331(10) Uani 1 1 d .
C13 C 0.57176(18) 0.7346(4) -0.4617(3) 0.0369(10) Uani 1 1 d .
C14 C 0.4897(2) 0.7697(4) -0.3838(4) 0.0457(13) Uani 1 1 d .
H14 H 0.4999 0.8391 -0.3792 0.055 Uiso 1 1 calc R
C15 C 0.4415(2) 0.7388(4) -0.3536(4) 0.0452(13) Uani 1 1 d .
H15 H 0.4198 0.7876 -0.3292 0.054 Uiso 1 1 calc R
N1 N 0.3921(7) 0.6575(15) 0.3165(7) 0.127(6) Uani 0.50 1 d PD
C16 C 0.3571(7) 0.6960(13) 0.2425(9) 0.110(6) Uani 0.50 1 d PDU
H16A H 0.3198 0.6934 0.2429 0.132 Uiso 0.50 1 calc PR
C17 C 0.3636(9) 0.6055(17) 0.3837(13) 0.166(9) Uani 0.50 1 d PDU
H17A H 0.3895 0.5768 0.4294 0.249 Uiso 0.50 1 calc PR
H17B H 0.3414 0.5509 0.3558 0.249 Uiso 0.50 1 calc PR
H17C H 0.3411 0.6548 0.4099 0.249 Uiso 0.50 1 calc PR
C18 C 0.4463(7) 0.6795(19) 0.3194(14) 0.151(9) Uani 0.50 1 d PDU
H18A H 0.4521 0.7241 0.2703 0.227 Uiso 0.50 1 calc PR
H18B H 0.4662 0.6162 0.3153 0.227 Uiso 0.50 1 calc PR
H18C H 0.4586 0.7137 0.3748 0.227 Uiso 0.50 1 calc PR
OW1 O 0.1281(4) 0.4412(8) -0.2801(6) 0.100(4) Uani 0.50 1 d P
H1A H 0.1576 0.4156 -0.2523 0.120 Uiso 0.50 1 d P
H1B H 0.1206 0.5049 -0.3077 0.120 Uiso 0.50 1 d P

loop_
_atom_site_aniso_label
_atom_site_aniso_U_11
_atom_site_aniso_U_22
_atom_site_aniso_U_33
_atom_site_aniso_U_23
_atom_site_aniso_U_13
_atom_site_aniso_U_12
Ce1 0.01694(13) 0.03484(14) 0.02241(14) 0.00033(9) 0.00775(9) 0.00587(9)
O1 0.0349(18) 0.0593(19) 0.0284(17) -0.0165(16) 0.0119(13) -0.0031(16)
O2 0.0279(17) 0.083(2) 0.038(2) -0.0227(18) 0.0202(14) -0.0082(17)
O3 0.0258(17) 0.0439(18) 0.062(2) -0.0128(16) 0.0020(15) -0.0031(14)
O4 0.0310(16) 0.0343(15) 0.0389(18) -0.0103(13) 0.0157(13) -0.0085(13)
O5 0.043(2) 0.0566(19) 0.073(3) -0.0269(19) 0.0421(19) -0.0241(17)
O6 0.0333(19) 0.0462(18) 0.082(3) 0.0033(19) 0.0308(18) -0.0064(16)
O7 0.104(4) 0.105(4) 0.080(4) -0.041(3) 0.021(3) -0.050(3)
O8 0.100(4) 0.145(5) 0.047(3) 0.023(3) 0.000(3) 0.050(4)
C1 0.026(2) 0.044(2) 0.024(2) -0.0076(18) 0.0089(17) 0.0041(18)
C2 0.020(2) 0.040(2) 0.028(2) -0.0065(18) 0.0134(16) -0.0037(17)
C3 0.020(2) 0.041(2) 0.035(2) -0.0048(19) 0.0165(17) -0.0067(17)
C4 0.025(2) 0.030(2) 0.034(2) -0.0079(18) 0.0114(17) -0.0069(17)
C5 0.029(2) 0.034(2) 0.032(2) -0.0042(18) 0.0145(18) -0.0064(18)
C6 0.031(2) 0.039(2) 0.031(2) -0.0120(19) 0.0169(18) -0.0066(18)
C7 0.025(2) 0.037(2) 0.031(2) -0.0104(18) 0.0136(17) -0.0079(18)
C8 0.029(2) 0.042(2) 0.031(2) -0.0154(19) 0.0133(18) -0.0081(19)
C9 0.023(2) 0.041(2) 0.033(2) -0.0099(19) 0.0131(17) -0.0097(17)
C10 0.036(3) 0.042(2) 0.062(4) -0.016(2) 0.031(2) -0.014(2)
C11 0.031(2) 0.047(3) 0.065(4) -0.017(2) 0.030(2) -0.010(2)
C12 0.021(2) 0.045(2) 0.035(3) -0.0058(19) 0.0144(18) -0.0101(18)
C13 0.023(2) 0.047(2) 0.043(3) -0.003(2) 0.0121(19) -0.011(2)
C14 0.032(3) 0.044(2) 0.066(4) -0.012(2) 0.024(2) -0.014(2)
C15 0.035(3) 0.041(2) 0.066(4) -0.019(2) 0.028(2) -0.007(2)
N1 0.150(14) 0.221(17) 0.007(5) 0.015(7) -0.007(7) -0.005(14)
C16 0.134(13) 0.140(13) 0.055(9) 0.013(9) 0.009(9) 0.066(10)
C17 0.203(18) 0.149(15) 0.135(15) 0.013(13) -0.028(14) -0.005(14)
C18 0.157(16) 0.198(17) 0.105(14) 0.011(12) 0.040(13) 0.034(14)
OW1 0.133(9) 0.109(7) 0.072(7) -0.055(6) 0.066(6) -0.071(7)

loop_
_atom_type_symbol
_atom_type_description
_atom_type_scat_dispersion_real
_atom_type_scat_dispersion_imag
_atom_type_scat_source
C C 0.0033 0.0016 'International Tables Vol C Tables 4.2.6.8 and 6.1.1.4'
H H 0.0000 0.0000 'International Tables Vol C Tables 4.2.6.8 and 6.1.1.4'
O O 0.0106 0.0060 'International Tables Vol C Tables 4.2.6.8 and 6.1.1.4'
Ce Ce -0.2486 2.6331 'International Tables Vol C Tables 4.2.6.8 and 6.1.1.4'
N N 0.0061 0.0033 'International Tables Vol C Tables 4.2.6.8 and 6.1.1.4'

loop_
_geom_angle_atom_site_label_1
_geom_angle_atom_site_label_2
_geom_angle_atom_site_label_3
_geom_angle
_geom_angle_site_symmetry_1
_geom_angle_site_symmetry_3
O1 Ce1 O4 73.00(11) . 6_566
O1 Ce1 O2 132.20(11) . 7_565
O4 Ce1 O2 79.78(11) 6_566 7_565
O1 Ce1 O8 140.19(17) . .
O4 Ce1 O8 85.14(17) 6_566 .
O2 Ce1 O8 72.86(15) 7_565 .
O1 Ce1 O3 71.05(12) . 4_554
O4 Ce1 O3 122.20(10) 6_566 4_554
O2 Ce1 O3 92.66(12) 7_565 4_554
O8 Ce1 O3 146.93(17) . 4_554
O1 Ce1 O5 72.40(12) . 2_654
O4 Ce1 O5 82.92(11) 6_566 2_654
O2 Ce1 O5 142.02(12) 7_565 2_654
O8 Ce1 O5 72.19(16) . 2_654
O3 Ce1 O5 125.05(11) 4_554 2_654
O1 Ce1 O6 75.05(12) . 2_654
O4 Ce1 O6 129.84(10) 6_566 2_654
O2 Ce1 O6 148.23(12) 7_565 2_654
O8 Ce1 O6 95.92(17) . 2_654
O3 Ce1 O6 80.81(11) 4_554 2_654
O5 Ce1 O6 50.79(11) 2_654 2_654
O1 Ce1 O7 134.76(15) . .
O4 Ce1 O7 151.44(13) 6_566 .
O2 Ce1 O7 74.91(14) 7_565 .
O8 Ce1 O7 75.0(2) . .
O3 Ce1 O7 72.54(16) 4_554 .
O5 Ce1 O7 109.42(16) 2_654 .
O6 Ce1 O7 73.47(14) 2_654 .
O1 Ce1 O4 67.84(10) . 4_554
O4 Ce1 O4 76.11(9) 6_566 4_554
O2 Ce1 O4 67.91(10) 7_565 4_554
O8 Ce1 O4 138.77(15) . 4_554
O3 Ce1 O4 48.92(9) 4_554 4_554
O5 Ce1 O4 138.90(12) 2_654 4_554
O6 Ce1 O4 124.31(11) 2_654 4_554
O7 Ce1 O4 105.71(15) . 4_554
O1 Ce1 C13 70.93(12) . 2_654
O4 Ce1 C13 106.16(12) 6_566 2_654
O2 Ce1 C13 156.02(13) 7_565 2_654
O8 Ce1 C13 84.37(16) . 2_654
O3 Ce1 C13 102.89(12) 4_554 2_654
O5 Ce1 C13 25.30(12) 2_654 2_654
O6 Ce1 C13 25.52(12) 2_654 2_654
O7 Ce1 C13 92.29(16) . 2_654
O4 Ce1 C13 135.90(11) 4_554 2_654
O1 Ce1 C5 66.50(12) . 4_554
O4 Ce1 C5 99.24(11) 6_566 4_554
O2 Ce1 C5 80.42(12) 7_565 4_554
O8 Ce1 C5 151.74(15) . 4_554
O3 Ce1 C5 24.20(10) 4_554 4_554
O5 Ce1 C5 135.95(12) 2_654 4_554
O6 Ce1 C5 102.20(11) 2_654 4_554
O7 Ce1 C5 89.50(16) . 4_554
O4 Ce1 C5 24.75(9) 4_554 4_554
C13 Ce1 C5 120.34(12) 2_654 4_554
O1 Ce1 Ce1 64.66(7) . 7_565
O4 Ce1 Ce1 40.68(7) 6_566 7_565
O2 Ce1 Ce1 69.00(8) 7_565 7_565
O8 Ce1 Ce1 117.03(15) . 7_565
O3 Ce1 Ce1 82.93(7) 4_554 7_565
O5 Ce1 Ce1 115.62(10) 2_654 7_565
O6 Ce1 Ce1 139.55(9) 2_654 7_565
O7 Ce1 Ce1 134.93(13) . 7_565
O4 Ce1 Ce1 35.43(6) 4_554 7_565
C13 Ce1 Ce1 130.42(10) 2_654 7_565
C5 Ce1 Ce1 59.07(8) 4_554 7_565
C1 O1 Ce1 139.2(3) . .
C1 O2 Ce1 133.8(3) . 7_565
C5 O3 Ce1 100.3(3) . 4_544
C5 O4 Ce1 155.3(3) . 6_565
C5 O4 Ce1 89.0(2) . 4_544
Ce1 O4 Ce1 103.89(9) 6_565 4_544
C13 O5 Ce1 94.0(3) . 2_654
C13 O6 Ce1 93.3(3) . 2_654
C16 O8 Ce1 129.3(9) . .
O1 C1 O2 125.9(4) . .
O1 C1 C2 116.6(4) . .
O2 C1 C2 117.4(4) . .
C3 C2 C8 119.4(4) . .
C3 C2 C1 121.1(3) . .
C8 C2 C1 119.5(4) . .
C2 C3 C4 120.8(4) . .
C3 C4 C6 119.6(4) . .
C3 C4 C5 119.7(4) . .
C6 C4 C5 120.7(4) . .
O3 C5 O4 121.7(4) . .
O3 C5 C4 118.3(4) . .
O4 C5 C4 119.9(4) . .
O3 C5 Ce1 55.5(2) . 4_544
O4 C5 Ce1 66.3(2) . 4_544
C4 C5 Ce1 173.4(3) . 4_544
C7 C6 C4 120.9(4) . .
C6 C7 C8 118.1(4) . .
C6 C7 C9 121.3(4) . .
C8 C7 C9 120.5(4) . .
C2 C8 C7 121.1(4) . .
C15 C9 C10 117.7(4) . .
C15 C9 C7 121.0(4) . .
C10 C9 C7 121.1(4) . .
C11 C10 C9 121.0(4) . .
C12 C11 C10 120.5(4) . .
C14 C12 C11 118.7(4) . .
C14 C12 C13 122.0(4) . .
C11 C12 C13 119.2(4) . .
O5 C13 O6 121.7(4) . .
O5 C13 C12 119.0(4) . .
O6 C13 C12 119.3(4) . .
O5 C13 Ce1 60.7(2) . 2_654
O6 C13 Ce1 61.1(2) . 2_654
C12 C13 Ce1 177.0(3) . 2_654
C12 C14 C15 121.4(4) . .
C9 C15 C14 120.6(4) . .
C18 N1 C16 117.5(14) . .
C18 N1 C17 128.7(14) . .
C16 N1 C17 113.6(14) . .
O8 C16 N1 119.7(14) . .

loop_
_geom_bond_atom_site_label_1
_geom_bond_atom_site_label_2
_geom_bond_distance
_geom_bond_site_symmetry_2
Ce1 O1 2.448(3) .
Ce1 O4 2.455(3) 6_566
Ce1 O2 2.471(3) 7_565
Ce1 O8 2.502(5) .
Ce1 O3 2.526(3) 4_554
Ce1 O5 2.557(3) 2_654
Ce1 O6 2.566(3) 2_654
Ce1 O7 2.566(4) .
Ce1 O4 2.761(3) 4_554
Ce1 C13 2.925(4) 2_654
Ce1 C5 3.015(4) 4_554
Ce1 Ce1 4.1113(4) 7_565
O1 C1 1.250(5) .
O2 C1 1.255(5) .
O2 Ce1 2.471(3) 7_565
O3 C5 1.256(5) .
O3 Ce1 2.526(3) 4_544
O4 C5 1.262(5) .
O4 Ce1 2.455(3) 6_565
O4 Ce1 2.761(3) 4_544
O5 C13 1.253(6) .
O5 Ce1 2.557(3) 2_654
O6 C13 1.262(6) .
O6 Ce1 2.566(3) 2_654
O8 C16 1.205(13) .
C1 C2 1.513(5) .
C2 C3 1.372(6) .
C2 C8 1.395(5) .
C3 C4 1.382(5) .
C4 C6 1.393(5) .
C4 C5 1.496(6) .
C5 Ce1 3.015(4) 4_544
C6 C7 1.391(6) .
C7 C8 1.397(5) .
C7 C9 1.490(5) .
C9 C15 1.383(6) .
C9 C10 1.385(6) .
C10 C11 1.386(6) .
C11 C12 1.379(6) .
C12 C14 1.356(6) .
C12 C13 1.511(6) .
C13 Ce1 2.925(4) 2_654
C14 C15 1.389(6) .
N1 C18 1.372(15) .
N1 C16 1.420(14) .
N1 C17 1.463(15) .

loop_
_platon_squeeze_void_nr
_platon_squeeze_void_average_x
_platon_squeeze_void_average_y
_platon_squeeze_void_average_z
_platon_squeeze_void_volume
_platon_squeeze_void_count_electrons
1 0.497 0.003 0.002 1071.0 152.3
